data_7105905
loop_
_publ_author_name
'Noelia Fuentes'
'Luis Alvarez de Cienfuegos'
'Andres Parra'
'Duane Choquesillo-Lazarte'
'Juan Manuel Garcia-Ruiz'
'M. Luisa Marcos'
'Elena Bunuel'
'Maria Ribagorda'
'M Carmen Carreno'
'Diego J. Cardenas'
'Juan M. Cuerva'

_publ_section_title
;
 on/off Electrochemical switches based on quinone-bisketals
;
_journal_name_full Chem.Commun.
_journal_page_first 1586
_journal_paper_doi 10.1039/c0cc04388e
_journal_volume 47
_journal_year 2011
_chemical_formula_moiety 'C22 H24 O4'
_chemical_formula_sum 'C22 H24 O4'
_chemical_formula_weight 352.41
_chemical_name_systematic
;
?
;
_space_group_IT_number 14
_symmetry_cell_setting monoclinic
_symmetry_space_group_name_Hall '-P 2yn'
_symmetry_space_group_name_H-M 'P 1 21/n 1'
_atom_sites_solution_hydrogens geom
_atom_sites_solution_primary direct
_atom_sites_solution_secondary difmap
_audit_creation_method SHELXL-97
_cell_angle_alpha 90.00
_cell_angle_beta 110.133(3)
_cell_angle_gamma 90.00
_cell_formula_units_Z 2
_cell_length_a 6.4349(7)
_cell_length_b 17.3703(19)
_cell_length_c 8.4716(9)
_cell_measurement_temperature 293(2)
_cell_volume 889.06(17)
_computing_cell_refinement 'Bruker SAINT'
_computing_data_collection 'Bruker APEX2'
_computing_data_reduction 'Bruker SAINT'
_computing_structure_refinement 'SHELXL-97 (Sheldrick, 2008)'
_computing_structure_solution 'SHELXS-97 (Sheldrick, 2008)'
_diffrn_ambient_temperature 293(2)
_diffrn_measured_fraction_theta_full 0.935
_diffrn_measured_fraction_theta_max 0.935
_diffrn_measurement_device_type 'Bruker X8 Proteum'
_diffrn_measurement_method '\f and \w scans'
_diffrn_radiation_monochromator 'graded multilayer optics'
_diffrn_radiation_source 'fine-focus rotating anode'
_diffrn_radiation_type CuK\a
_diffrn_radiation_wavelength 1.54178
_diffrn_reflns_av_R_equivalents 0.0505
_diffrn_reflns_av_sigmaI/netI 0.0359
_diffrn_reflns_limit_h_max 7
_diffrn_reflns_limit_h_min -7
_diffrn_reflns_limit_k_max 20
_diffrn_reflns_limit_k_min -20
_diffrn_reflns_limit_l_max 10
_diffrn_reflns_limit_l_min -9
_diffrn_reflns_number 8382
_diffrn_reflns_theta_full 66.53
_diffrn_reflns_theta_max 66.53
_diffrn_reflns_theta_min 10.23
_exptl_absorpt_coefficient_mu 0.722
_exptl_absorpt_correction_T_max 0.8871
_exptl_absorpt_correction_T_min 0.8458
_exptl_absorpt_correction_type multi-scan
_exptl_absorpt_process_details 'SADABS in APEX2, 2008'
_exptl_crystal_density_diffrn 1.316
_exptl_crystal_density_method 'not measured'
_exptl_crystal_F_000 376
_exptl_crystal_size_max 0.24
_exptl_crystal_size_mid 0.20
_exptl_crystal_size_min 0.17
_refine_diff_density_max 0.185
_refine_diff_density_min -0.188
_refine_diff_density_rms 0.036
_refine_ls_extinction_method none
_refine_ls_goodness_of_fit_ref 1.066
_refine_ls_hydrogen_treatment constr
_refine_ls_matrix_type full
_refine_ls_number_parameters 120
_refine_ls_number_reflns 1463
_refine_ls_number_restraints 0
_refine_ls_restrained_S_all 1.066
_refine_ls_R_factor_all 0.0407
_refine_ls_R_factor_gt 0.0404
_refine_ls_shift/su_max 0.001
_refine_ls_shift/su_mean 0.000
_refine_ls_structure_factor_coef Fsqd
_refine_ls_weighting_details 'calc w=1/[\s^2^(Fo^2^)+(0.0392P)^2^+0.3841P] where P=(Fo^2^+2Fc^2^)/3'
_refine_ls_weighting_scheme calc
_refine_ls_wR_factor_gt 0.0983
_refine_ls_wR_factor_ref 0.0986
_reflns_number_gt 1443
_reflns_number_total 1463
_reflns_threshold_expression >2sigma(I)
_cod_data_source_file C0CC04388E.TXT
_cod_data_source_block compound1a
_cod_depositor_comments
;
The following automatic conversions were performed:

'_symmetry_cell_setting' value 'Monoclinic' changed to 'monoclinic'
according to the built-in table from CIF Core dictionary named
'cif_core.dic' version 2.4.1 from
2010-06-29.

'_exptl_absorpt_correction_type' value 'MULTI-SCAN'
changed to 'multi-scan' according to the built-in table from CIF Core
dictionary named 'cif_core.dic' version 2.4.1 from 2010-06-29.

Automatic conversion script
Id: cif_fix_values 1646 2011-03-28 12:23:43Z adriana 
;
_cod_original_sg_symbol_H-M P21/n
_cod_database_code 7105905

loop_
_symmetry_equiv_pos_as_xyz
'x, y, z'
'-x+1/2, y+1/2, -z+1/2'
'-x, -y, -z'
'x-1/2, -y-1/2, z-1/2'

loop_
_atom_site_label
_atom_site_type_symbol
_atom_site_fract_x
_atom_site_fract_y
_atom_site_fract_z
_atom_site_U_iso_or_equiv
_atom_site_adp_type
_atom_site_occupancy
_atom_site_symmetry_multiplicity
_atom_site_calc_flag
_atom_site_refinement_flags
_atom_site_disorder_assembly
_atom_site_disorder_group
C1 C 0.2454(2) 0.17086(8) 0.30744(17) 0.0249(3) Uani 1 1 d . . .
H1 H 0.3530 0.1678 0.2541 0.030 Uiso 1 1 calc R . .
C2 C 0.2684(2) 0.22557(8) 0.43204(18) 0.0288(4) Uani 1 1 d . . .
H2 H 0.3919 0.2594 0.4631 0.035 Uiso 1 1 calc R . .
C3 C 0.1134(3) 0.23133(8) 0.51152(17) 0.0285(4) Uani 1 1 d . . .
H3 H 0.1291 0.2693 0.5956 0.034 Uiso 1 1 calc R . .
C4 C -0.0648(2) 0.18106(8) 0.46676(17) 0.0268(4) Uani 1 1 d . . .
H4 H -0.1718 0.1846 0.5207 0.032 Uiso 1 1 calc R . .
C5 C -0.0884(2) 0.12566(8) 0.34410(16) 0.0232(3) Uani 1 1 d . . .
H5 H -0.2096 0.0909 0.3167 0.028 Uiso 1 1 calc R . .
C6 C 0.0647(2) 0.12022(7) 0.25970(15) 0.0199(3) Uani 1 1 d . . .
C7 C 0.0301(2) 0.06139(7) 0.12463(15) 0.0187(3) Uani 1 1 d . . .
C8 C 0.2287(2) 0.02921(7) 0.08819(16) 0.0193(3) Uani 1 1 d . . .
C9 C 0.1729(2) -0.03604(7) -0.03566(15) 0.0199(3) Uani 1 1 d . . .
H9 H 0.2937 -0.0619 -0.0525 0.024 Uiso 1 1 calc R . .
O10 O 0.33734(14) 0.08855(5) 0.02784(11) 0.0231(3) Uani 1 1 d . . .
C11 C 0.2216(2) 0.11658(8) -0.13683(17) 0.0260(3) Uani 1 1 d . . .
H11A H 0.1989 0.0744 -0.2179 0.039 Uiso 1 1 calc R . .
H11B H 0.3085 0.1574 -0.1645 0.039 Uiso 1 1 calc R . .
H11C H 0.0779 0.1372 -0.1416 0.039 Uiso 1 1 calc R . .
O12 O 0.40412(14) 0.00866(5) 0.23765(11) 0.0226(3) Uani 1 1 d . . .
C13 C 0.3546(2) -0.05413(8) 0.32672(17) 0.0292(4) Uani 1 1 d . . .
H13A H 0.2286 -0.0406 0.3611 0.044 Uiso 1 1 calc R . .
H13B H 0.4837 -0.0654 0.4266 0.044 Uiso 1 1 calc R . .
H13C H 0.3175 -0.0996 0.2538 0.044 Uiso 1 1 calc R . .

loop_
_atom_site_aniso_label
_atom_site_aniso_U_11
_atom_site_aniso_U_22
_atom_site_aniso_U_33
_atom_site_aniso_U_23
_atom_site_aniso_U_13
_atom_site_aniso_U_12
C1 0.0245(7) 0.0254(7) 0.0236(7) -0.0011(5) 0.0069(5) -0.0008(5)
C2 0.0311(8) 0.0236(7) 0.0272(7) -0.0026(5) 0.0041(6) -0.0038(6)
C3 0.0399(8) 0.0236(7) 0.0195(7) -0.0029(5) 0.0067(6) 0.0028(6)
C4 0.0328(8) 0.0285(7) 0.0205(7) 0.0007(5) 0.0111(6) 0.0043(6)
C5 0.0243(7) 0.0247(7) 0.0201(7) 0.0010(5) 0.0070(5) 0.0005(5)
C6 0.0209(7) 0.0203(6) 0.0165(6) 0.0028(5) 0.0040(5) 0.0028(5)
C7 0.0197(6) 0.0193(6) 0.0175(6) 0.0027(5) 0.0071(5) 0.0012(5)
C8 0.0158(6) 0.0224(7) 0.0192(6) 0.0008(5) 0.0053(5) -0.0008(5)
C9 0.0184(7) 0.0222(7) 0.0196(6) 0.0003(5) 0.0073(5) 0.0022(5)
O10 0.0195(5) 0.0279(5) 0.0221(5) -0.0002(4) 0.0074(4) -0.0041(4)
C11 0.0266(7) 0.0272(7) 0.0241(7) 0.0028(5) 0.0086(6) -0.0013(5)
O12 0.0174(5) 0.0267(5) 0.0204(5) 0.0003(4) 0.0023(4) 0.0005(4)
C13 0.0307(8) 0.0286(7) 0.0234(7) 0.0031(6) 0.0033(6) -0.0006(6)

loop_
_atom_type_symbol
_atom_type_description
_atom_type_scat_dispersion_real
_atom_type_scat_dispersion_imag
_atom_type_scat_source
C C 0.0181 0.0091 'International Tables Vol C Tables 4.2.6.8 and 6.1.1.4'
H H 0.0000 0.0000 'International Tables Vol C Tables 4.2.6.8 and 6.1.1.4'
O O 0.0492 0.0322 'International Tables Vol C Tables 4.2.6.8 and 6.1.1.4'

loop_
_geom_angle_atom_site_label_1
_geom_angle_atom_site_label_2
_geom_angle_atom_site_label_3
_geom_angle
_geom_angle_site_symmetry_1
_geom_angle_site_symmetry_3
_geom_angle_publ_flag
C2 C1 C6 120.63(13) . . ?
C2 C1 H1 119.7 . . ?
C6 C1 H1 119.7 . . ?
C3 C2 C1 120.79(13) . . ?
C3 C2 H2 119.6 . . ?
C1 C2 H2 119.6 . . ?
C2 C3 C4 119.19(13) . . ?
C2 C3 H3 120.4 . . ?
C4 C3 H3 120.4 . . ?
C5 C4 C3 120.60(13) . . ?
C5 C4 H4 119.7 . . ?
C3 C4 H4 119.7 . . ?
C4 C5 C6 120.88(13) . . ?
C4 C5 H5 119.6 . . ?
C6 C5 H5 119.6 . . ?
C1 C6 C5 117.89(12) . . ?
C1 C6 C7 122.77(12) . . ?
C5 C6 C7 119.34(11) . . ?
C9 C7 C6 121.11(11) 3 . ?
C9 C7 C8 119.36(12) 3 . ?
C6 C7 C8 119.52(11) . . ?
O12 C8 O10 99.39(9) . . ?
O12 C8 C9 111.00(10) . . ?
O10 C8 C9 108.79(10) . . ?
O12 C8 C7 112.12(10) . . ?
O10 C8 C7 110.79(10) . . ?
C9 C8 C7 113.79(11) . . ?
C7 C9 C8 126.48(12) 3 . ?
C7 C9 H9 116.8 3 . ?
C8 C9 H9 116.8 . . ?
C11 O10 C8 116.15(10) . . ?
O10 C11 H11A 109.5 . . ?
O10 C11 H11B 109.5 . . ?
H11A C11 H11B 109.5 . . ?
O10 C11 H11C 109.5 . . ?
H11A C11 H11C 109.5 . . ?
H11B C11 H11C 109.5 . . ?
C8 O12 C13 114.25(10) . . ?
O12 C13 H13A 109.5 . . ?
O12 C13 H13B 109.5 . . ?
H13A C13 H13B 109.5 . . ?
O12 C13 H13C 109.5 . . ?
H13A C13 H13C 109.5 . . ?
H13B C13 H13C 109.5 . . ?

loop_
_geom_bond_atom_site_label_1
_geom_bond_atom_site_label_2
_geom_bond_distance
_geom_bond_site_symmetry_2
_geom_bond_publ_flag
C1 C2 1.390(2) . ?
C1 C6 1.4018(19) . ?
C1 H1 0.9500 . ?
C2 C3 1.386(2) . ?
C2 H2 0.9500 . ?
C3 C4 1.387(2) . ?
C3 H3 0.9500 . ?
C4 C5 1.3859(19) . ?
C4 H4 0.9500 . ?
C5 C6 1.4056(18) . ?
C5 H5 0.9500 . ?
C6 C7 1.4925(18) . ?
C7 C9 1.3377(19) 3 ?
C7 C8 1.5212(17) . ?
C8 O12 1.4215(16) . ?
C8 O10 1.4346(15) . ?
C8 C9 1.5017(18) . ?
C9 C7 1.3377(19) 3 ?
C9 H9 0.9500 . ?
O10 C11 1.4222(16) . ?
C11 H11A 0.9800 . ?
C11 H11B 0.9800 . ?
C11 H11C 0.9800 . ?
O12 C13 1.4233(17) . ?
C13 H13A 0.9800 . ?
C13 H13B 0.9800 . ?
C13 H13C 0.9800 . ?
